data_4117461
loop_
_publ_author_name
'Joel F. Hooper'
'Adrian B. Chaplin'
'Carlos Gonz\'alez-Rodr\'iguez'
'Amber L. Thompson'
'Andrew S. Weller'
'Michael C. Willis'

_publ_contact_author 'Michael C. Willis & Andrew S. Weller'
_publ_contact_author_email 'michael.willis@chem.ox.ac.uk & andrew.weller@chem.ox.ac.uk'
_publ_section_title
;
 Aryl Methyl Sulfides as Substrates for Rhodium-Catalyzed Alkyne
 Carbothiolation: Arene Functionalization with Activating Group Recycling
;
_journal_name_full 'Journal of the American Chemical Society'
_journal_page_first 2906
_journal_page_last 2909
_journal_paper_doi 10.1021/ja2108992
_journal_volume 134
_journal_year 2012
_chemical_formula_moiety 'C45 H38 O2 P2 Rh S, C32 H12 B F24'
_chemical_formula_sum 'C77 H50 B F24 O2 P2 Rh S'
_chemical_formula_weight 1670.92
_space_group_IT_number 2
_symmetry_cell_setting triclinic
_symmetry_space_group_name_Hall '-P 1'
_symmetry_space_group_name_H-M 'P -1'
_atom_sites_solution_hydrogens difmap
_atom_sites_solution_primary direct
_audit_creation_date 11-09-04
_audit_creation_method CRYSTALS_ver_14.23
_cell_angle_alpha 117.813(4)
_cell_angle_beta 91.160(3)
_cell_angle_gamma 102.919(3)
_cell_formula_units_Z 2
_cell_length_a 11.6512(3)
_cell_length_b 18.6314(6)
_cell_length_c 19.4202(8)
_cell_measurement_reflns_used 14209
_cell_measurement_temperature 150
_cell_measurement_theta_max 32
_cell_measurement_theta_min 2
_cell_volume 3596.2(3)
_computing_cell_refinement 'CrysAlis, (Oxford Diffraction, 2002)'
_computing_data_collection 'CrystalClear (Rigaku Inc., 2009)'
_computing_data_reduction 'CrysAlis, (Oxford Diffraction, 2002)'
_computing_molecular_graphics 'CAMERON (Watkin et al., 1996)'
_computing_publication_material 'CRYSTALS (Betteridge et al., 2003)'
_computing_structure_refinement 'CRYSTALS (Betteridge et al., 2003)'
_computing_structure_solution 'SIR92 (Altomare et al., 1994)'
_diffrn_ambient_temperature 150
_diffrn_measured_fraction_theta_full 0.974
_diffrn_measured_fraction_theta_max 0.882
_diffrn_measurement_device area
_diffrn_measurement_device_details
;
CrystalLogic Kappa (3 circle)
;
_diffrn_measurement_device_type 'Rigaku Saturn724+'
_diffrn_measurement_method \w
_diffrn_radiation_monochromator Synchrotron
_diffrn_radiation_type Synchrotron
_diffrn_radiation_wavelength 0.68890
_diffrn_reflns_av_R_equivalents 0.153
_diffrn_reflns_limit_h_max 17
_diffrn_reflns_limit_h_min -17
_diffrn_reflns_limit_k_max 28
_diffrn_reflns_limit_k_min -28
_diffrn_reflns_limit_l_max 29
_diffrn_reflns_limit_l_min -28
_diffrn_reflns_number 81422
_diffrn_reflns_theta_full 25.122
_diffrn_reflns_theta_max 32.207
_diffrn_reflns_theta_min 1.757
_diffrn_source Synchrotron
_diffrn_standards_number 0
_exptl_absorpt_coefficient_mu 0.421
_exptl_absorpt_correction_T_max 1.00
_exptl_absorpt_correction_T_min 0.71
_exptl_absorpt_correction_type multi-scan
_exptl_absorpt_process_details 'CrysAlis, (Oxford Diffraction, 2002)'
_exptl_crystal_colour clear_pale_yellow
_exptl_crystal_density_diffrn 1.543
_exptl_crystal_description block
_exptl_crystal_F_000 1680
_exptl_crystal_size_max 0.010
_exptl_crystal_size_mid 0.010
_exptl_crystal_size_min 0.005
_refine_diff_density_max 2.89
_refine_diff_density_min -2.07
_refine_ls_extinction_method none
_refine_ls_goodness_of_fit_ref 0.9382
_refine_ls_hydrogen_treatment constr
_refine_ls_matrix_type full
_refine_ls_number_parameters 1113
_refine_ls_number_reflns 15112
_refine_ls_number_restraints 1140
_refine_ls_R_factor_all 0.0966
_refine_ls_R_factor_gt 0.0804
_refine_ls_shift/su_max 0.0059516
_refine_ls_shift/su_mean 0.0001461
_refine_ls_structure_factor_coef Fsqd
_refine_ls_weighting_details
;
 Method, part 1, Chebychev polynomial, (Watkin, 1994, Prince, 1982) 
 [weight] = 1.0/[A~0~*T~0~(x)+A~1~*T~1~(x) ... +A~n-1~]*T~n-1~(x)] 
 where A~i~ are the Chebychev coefficients listed below and x= Fcalc/Fmax 
 Method = Robust Weighting (Prince, 1982) 
 W = [weight] * [1-(deltaF/6*sigmaF)^2^]^2^ 
 A~i~ are: 
 0.440E+04 0.735E+04 0.467E+04 0.206E+04 505. 
;
_refine_ls_weighting_scheme calc
_refine_ls_wR_factor_all 0.2405
_refine_ls_wR_factor_gt 0.2160
_refine_ls_wR_factor_ref 0.2405
_reflns_limit_h_max 17
_reflns_limit_h_min -17
_reflns_limit_k_max 25
_reflns_limit_k_min -28
_reflns_limit_l_max 29
_reflns_limit_l_min 0
_reflns_number_gt 11916
_reflns_number_total 24610
_reflns_threshold_expression I>2.0\s(I)
_oxford_diffrn_Wilson_B_factor 2.12
_oxford_diffrn_Wilson_scale 0.15
_oxford_refine_ls_r_factor_ref 0.0966
_oxford_refine_ls_scale 2.92(3)
_oxford_reflns_number_all 15112
_oxford_reflns_threshold_expression_ref I>-3.0\s(I)
_oxford_structure_analysis_title DIA0137
_cod_data_source_file ja2108992_si_002_3.cif
_cod_data_source_block F
_cod_depositor_comments
;
The following automatic conversions were performed:

data name '_diffrn_measurement_device-type' was replaced with
'_diffrn_measurement_device_type' as specified in the replacement
file 'data/replacement-values/replacement_tags.lst'.

Automatic conversion script
Id: cif_correct_tags 9268 2022-04-12 08:56:07Z antanas 
;
_cod_original_sg_symbol_H-M 'P -1 '
_cod_database_code 4117461

loop_
_symmetry_equiv_pos_as_xyz
x,y,z
-x,-y,-z

loop_
_atom_site_label
_atom_site_type_symbol
_atom_site_fract_x
_atom_site_fract_y
_atom_site_fract_z
_atom_site_U_iso_or_equiv
_atom_site_occupancy
_atom_site_adp_type
_atom_site_refinement_flags_posn
_atom_site_refinement_flags_occupancy
_atom_site_disorder_assembly
_atom_site_disorder_group
Rh1 Rh -0.04189(3) 0.75788(2) 0.38602(2) 0.0243 1.0000 Uani . . . .
P1 P 0.16435(11) 0.79708(8) 0.39670(7) 0.0275 1.0000 Uani . . . .
P2 P -0.24840(12) 0.71175(8) 0.37308(8) 0.0300 1.0000 Uani . . . .
S1 S -0.02780(11) 0.62442(7) 0.34210(7) 0.0297 1.0000 Uani . . . .
O1 O -0.0534(3) 0.8782(2) 0.4172(2) 0.0312 1.0000 Uani . . . .
O2 O -0.0540(3) 0.7815(3) 0.5026(2) 0.0369 1.0000 Uani . . . .
C1 C -0.0502(4) 0.7498(3) 0.2793(3) 0.0269 1.0000 Uani . . . .
C2 C -0.0625(4) 0.8247(3) 0.2823(3) 0.0314 1.0000 Uani . . . .
C3 C -0.0744(6) 0.8314(4) 0.2140(4) 0.0485 1.0000 Uani . . . .
C4 C -0.0732(8) 0.7643(5) 0.1425(4) 0.0642 1.0000 Uani . . . .
C5 C -0.0583(7) 0.6921(5) 0.1392(4) 0.0573 1.0000 Uani . . . .
C6 C -0.0470(5) 0.6830(4) 0.2064(3) 0.0381 1.0000 Uani . . . .
C7 C -0.0634(4) 0.8919(3) 0.3589(3) 0.0308 1.0000 Uani . . . .
C8 C -0.0709(5) 0.9780(4) 0.3763(4) 0.0422 1.0000 Uani . . . .
C9 C -0.0327(6) 0.6039(4) 0.4246(4) 0.0491 1.0000 Uani . . . .
C10 C 0.2063(5) 0.6987(3) 0.3443(3) 0.0327 1.0000 Uani . . . .
C11 C 0.1209(5) 0.6240(3) 0.3252(3) 0.0314 1.0000 Uani . . . .
C12 C 0.1507(5) 0.5473(3) 0.2916(3) 0.0365 1.0000 Uani . . . .
C13 C 0.2654(6) 0.5458(4) 0.2780(4) 0.0450 1.0000 Uani . . . .
C14 C 0.3519(5) 0.6191(4) 0.2964(4) 0.0406 1.0000 Uani . . . .
C15 C 0.3223(5) 0.6953(4) 0.3296(4) 0.0403 1.0000 Uani . . . .
C16 C -0.2676(5) 0.7418(3) 0.4733(3) 0.0339 1.0000 Uani . . . .
C17 C -0.1602(5) 0.7737(3) 0.5255(3) 0.0359 1.0000 Uani . . . .
C18 C -0.1701(7) 0.7978(4) 0.6047(4) 0.0499 1.0000 Uani . . . .
C19 C -0.2772(7) 0.7929(4) 0.6306(4) 0.0519 1.0000 Uani . . . .
C20 C -0.3852(7) 0.7622(5) 0.5785(4) 0.0534 1.0000 Uani . . . .
C21 C -0.3776(5) 0.7375(4) 0.5002(4) 0.0414 1.0000 Uani . . . .
C22 C 0.2593(4) 0.8491(3) 0.4903(3) 0.0287 1.0000 Uani . . . .
C23 C 0.2158(6) 0.8476(4) 0.5569(3) 0.0417 1.0000 Uani . . . .
C24 C 0.2950(6) 0.8802(4) 0.6267(4) 0.0474 1.0000 Uani . . . .
C25 C 0.4134(6) 0.9116(4) 0.6280(4) 0.0539 1.0000 Uani . . . .
C26 C 0.4570(6) 0.9132(4) 0.5641(4) 0.0520 1.0000 Uani . . . .
C27 C 0.3803(5) 0.8833(4) 0.4960(4) 0.0401 1.0000 Uani . . . .
C28 C 0.2154(4) 0.8614(3) 0.3516(3) 0.0323 1.0000 Uani . . . .
C29 C 0.2178(5) 0.9471(3) 0.3940(3) 0.0361 1.0000 Uani . . . .
C30 C 0.2414(5) 0.9972(4) 0.3580(4) 0.0498 1.0000 Uani . . . .
C31 C 0.2648(5) 0.9622(5) 0.2807(5) 0.0556 1.0000 Uani . . . .
C32 C 0.2630(6) 0.8791(5) 0.2393(4) 0.0541 1.0000 Uani . . . .
C33 C 0.2390(5) 0.8271(4) 0.2742(4) 0.0425 1.0000 Uani . . . .
C34 C -0.3305(5) 0.7662(4) 0.3414(3) 0.0344 1.0000 Uani . . . .
C35 C -0.3325(5) 0.8460(4) 0.3956(4) 0.0401 1.0000 Uani . . . .
C36 C -0.3842(6) 0.8950(4) 0.3739(4) 0.0497 1.0000 Uani . . . .
C37 C -0.4330(6) 0.8634(5) 0.2975(5) 0.0550 1.0000 Uani . . . .
C38 C -0.4344(6) 0.7841(5) 0.2440(4) 0.0539 1.0000 Uani . . . .
C39 C -0.3834(6) 0.7336(4) 0.2637(4) 0.0438 1.0000 Uani . . . .
C40 C -0.3158(4) 0.5989(3) 0.3108(3) 0.0351 1.0000 Uani . . . .
C41 C -0.3640(5) 0.5499(4) 0.3438(4) 0.0418 1.0000 Uani . . . .
C42 C -0.4078(6) 0.4635(4) 0.2974(5) 0.0541 1.0000 Uani . . . .
C43 C -0.4093(6) 0.4266(4) 0.2175(5) 0.0561 1.0000 Uani . . . .
C44 C -0.3599(5) 0.4750(4) 0.1829(4) 0.0498 1.0000 Uani . . . .
C45 C -0.3115(5) 0.5615(4) 0.2298(4) 0.0403 1.0000 Uani . . . .
B200 B -0.1639(5) 0.7369(3) 0.8574(3) 0.0277 1.0000 Uani . . . .
C201 C -0.1521(5) 0.6722(3) 0.8906(3) 0.0308 1.0000 Uani . . . .
C202 C -0.0429(5) 0.6556(3) 0.8983(3) 0.0307 1.0000 Uani . . . .
C203 C -0.0290(4) 0.5971(3) 0.9201(3) 0.0502 1.0000 Uani D . . .
C204 C -0.1270(6) 0.5501(4) 0.9348(4) 0.0465 1.0000 Uani . . . .
C205 C -0.2367(5) 0.5651(4) 0.9274(4) 0.0716 1.0000 Uani D . . .
C206 C -0.2491(5) 0.6250(4) 0.9059(4) 0.0445 1.0000 Uani . . . .
C207 C 0.0903(3) 0.5851(2) 0.9306(3) 0.0686 1.0000 Uani D . . .
C208 C -0.3425(3) 0.5200(3) 0.9462(3) 0.0871 1.0000 Uani D . . .
C211 C -0.2856(4) 0.7690(3) 0.8779(3) 0.0295 1.0000 Uani . . . .
C212 C -0.3184(5) 0.7914(4) 0.9535(3) 0.0389 1.0000 Uani . . . .
C213 C -0.4186(5) 0.8210(4) 0.9754(3) 0.0559 1.0000 Uani D . . .
C214 C -0.4894(6) 0.8316(4) 0.9239(4) 0.0465 1.0000 Uani . . . .
C215 C -0.4562(5) 0.8123(4) 0.8513(3) 0.0387 1.0000 Uani . . . .
C216 C -0.3578(5) 0.7811(3) 0.8280(3) 0.0324 1.0000 Uani . . . .
C217 C -0.4527(3) 0.8424(3) 1.05435(18) 0.0708 1.0000 Uani D . . .
C218 C -0.5296(6) 0.8223(5) 0.7931(4) 0.0519 1.0000 Uani . . . .
C221 C -0.1522(4) 0.6853(3) 0.7630(3) 0.0270 1.0000 Uani . . . .
C222 C -0.2483(4) 0.6325(3) 0.7038(3) 0.0290 1.0000 Uani . . . .
C223 C -0.2327(5) 0.5859(3) 0.6254(3) 0.0321 1.0000 Uani . . . .
C224 C -0.1205(5) 0.5887(3) 0.6035(3) 0.0297 1.0000 Uani . . . .
C225 C -0.0231(5) 0.6397(3) 0.6616(3) 0.0306 1.0000 Uani . . . .
C226 C -0.0396(4) 0.6877(3) 0.7397(3) 0.0283 1.0000 Uani . . . .
C227 C -0.3392(5) 0.5305(4) 0.5636(3) 0.0400 1.0000 Uani . . . .
C228 C 0.1004(5) 0.6456(4) 0.6420(3) 0.0395 1.0000 Uani . . . .
C231 C -0.0533(4) 0.8235(3) 0.8975(3) 0.0260 1.0000 Uani . . . .
C232 C -0.0296(5) 0.8722(3) 0.8596(3) 0.0328 1.0000 Uani . . . .
C233 C 0.0656(5) 0.9422(3) 0.8862(3) 0.0431 1.0000 Uani D . . .
C234 C 0.1431(5) 0.9681(3) 0.9524(3) 0.0383 1.0000 Uani . . . .
C235 C 0.1230(4) 0.9221(3) 0.9914(3) 0.0463 1.0000 Uani D . . .
C236 C 0.0247(5) 0.8520(3) 0.9654(3) 0.0302 1.0000 Uani . . . .
C237 C 0.0925(3) 0.98850(18) 0.84143(16) 0.0585 1.0000 Uani D . . .
C238 C 0.2107(3) 0.9462(2) 1.0598(2) 0.0656 1.0000 Uani D . . .
F201 F 0.1782(5) 0.6369(5) 0.9196(7) 0.0683 0.429(8) Uani D P 1 1
F202 F 0.1233(6) 0.5974(7) 1.0028(4) 0.0876 0.429(8) Uani D P 1 1
F203 F 0.0999(6) 0.5093(4) 0.8824(5) 0.1080 0.429(8) Uani D P 1 1
F301 F 0.1518(6) 0.5783(6) 0.8722(5) 0.0973 0.571(8) Uani D P 1 2
F302 F 0.1592(5) 0.6463(4) 0.9937(5) 0.1038 0.571(8) Uani D P 1 2
F303 F 0.0878(5) 0.5172(4) 0.9361(5) 0.0730 0.571(8) Uani D P 1 2
F204 F -0.3184(5) 0.5042(7) 1.0034(5) 0.0770 0.506(8) Uani D P 2 1
F205 F -0.4266(7) 0.5620(6) 0.9692(7) 0.0972 0.506(8) Uani D P 2 1
F206 F -0.3985(8) 0.4459(5) 0.8865(4) 0.1296 0.506(8) Uani D P 2 1
F304 F -0.3295(6) 0.4517(6) 0.9476(7) 0.1068 0.494(8) Uani D P 2 2
F305 F -0.3722(8) 0.5659(5) 1.0155(5) 0.1204 0.494(8) Uani D P 2 2
F306 F -0.4399(5) 0.4934(7) 0.8958(5) 0.0816 0.494(8) Uani D P 2 2
F207 F -0.4086(17) 0.8052(11) 1.0887(6) 0.0755 0.31(2) Uani D P 3 1
F208 F -0.4171(18) 0.9242(5) 1.1059(5) 0.0811 0.31(2) Uani D P 3 1
F209 F -0.5693(6) 0.8214(13) 1.0544(4) 0.0693 0.31(2) Uani D P 3 1
F307 F -0.3730(7) 0.8385(8) 1.1025(4) 0.0693 0.69(2) Uani D P 3 2
F308 F -0.4667(12) 0.9200(5) 1.0940(4) 0.0890 0.69(2) Uani D P 3 2
F309 F -0.5547(7) 0.7924(7) 1.0531(3) 0.0995 0.69(2) Uani D P 3 2
F210 F -0.6267(5) 0.8451(5) 0.8173(3) 0.0974 1.0000 Uani . . . .
F211 F -0.5624(4) 0.7521(3) 0.7238(3) 0.0717 1.0000 Uani . . . .
F212 F -0.4644(5) 0.8794(3) 0.7749(3) 0.0802 1.0000 Uani . . . .
F213 F -0.4246(4) 0.5705(3) 0.5720(3) 0.0758 1.0000 Uani . . . .
F214 F -0.3879(5) 0.4623(3) 0.5675(3) 0.0810 1.0000 Uani . . . .
F215 F -0.3149(4) 0.5073(3) 0.4915(2) 0.0727 1.0000 Uani . . . .
F216 F 0.1058(4) 0.5899(3) 0.5691(2) 0.0619 1.0000 Uani . . . .
F217 F 0.1532(5) 0.7195(3) 0.6503(4) 0.1084 1.0000 Uani . . . .
F218 F 0.1695(4) 0.6318(5) 0.6868(3) 0.0930 1.0000 Uani . . . .
F219 F -0.0042(6) 0.9940(12) 0.8080(11) 0.0663 0.241(16) Uani D P 4 1
F220 F 0.1531(18) 0.9544(8) 0.7828(9) 0.0673 0.241(16) Uani D P 4 1
F221 F 0.1569(17) 1.0675(6) 0.8847(4) 0.0578 0.241(16) Uani D P 4 1
F319 F 0.0082(6) 0.9628(4) 0.7805(4) 0.0788 0.759(16) Uani D P 4 2
F320 F 0.1926(6) 0.9820(5) 0.8101(5) 0.0874 0.759(16) Uani D P 4 2
F321 F 0.1052(8) 1.0714(3) 0.8846(2) 0.0579 0.759(16) Uani D P 4 2
F222 F 0.3185(6) 0.9401(7) 1.0421(4) 0.0969 0.556(13) Uani D P 5 1
F223 F 0.2271(8) 1.0256(4) 1.1170(4) 0.0645 0.556(13) Uani D P 5 1
F224 F 0.1816(7) 0.8998(5) 1.0951(5) 0.0886 0.556(13) Uani D P 5 1
F322 F 0.3201(6) 0.9857(8) 1.0575(5) 0.0788 0.444(13) Uani D P 5 2
F323 F 0.1834(8) 0.9977(7) 1.1283(3) 0.0858 0.444(13) Uani D P 5 2
F324 F 0.2246(10) 0.8814(4) 1.0676(5) 0.0708 0.444(13) Uani D P 5 2
H31 H -0.0839 0.8811 0.2175 0.0580 1.0000 Uiso R . . .
H41 H -0.0821 0.7682 0.0969 0.0759 1.0000 Uiso R . . .
H51 H -0.0561 0.6474 0.0908 0.0690 1.0000 Uiso R . . .
H61 H -0.0379 0.6326 0.2015 0.0460 1.0000 Uiso R . . .
H82 H -0.1476 0.9756 0.3554 0.0629 1.0000 Uiso R . . .
H81 H -0.0568 1.0142 0.4324 0.0631 1.0000 Uiso R . . .
H83 H -0.0112 1.0002 0.3530 0.0630 1.0000 Uiso R . . .
H121 H 0.0927 0.4973 0.2785 0.0437 1.0000 Uiso R . . .
H131 H 0.2847 0.4941 0.2561 0.0541 1.0000 Uiso R . . .
H141 H 0.4284 0.6169 0.2864 0.0493 1.0000 Uiso R . . .
H151 H 0.3791 0.7441 0.3417 0.0480 1.0000 Uiso R . . .
H181 H -0.1017 0.8176 0.6410 0.0601 1.0000 Uiso R . . .
H191 H -0.2803 0.8094 0.6833 0.0622 1.0000 Uiso R . . .
H201 H -0.4581 0.7589 0.5965 0.0640 1.0000 Uiso R . . .
H211 H -0.4468 0.7170 0.4645 0.0498 1.0000 Uiso R . . .
H231 H 0.1350 0.8261 0.5547 0.0502 1.0000 Uiso R . . .
H241 H 0.2662 0.8801 0.6707 0.0580 1.0000 Uiso R . . .
H251 H 0.4655 0.9332 0.6741 0.0640 1.0000 Uiso R . . .
H261 H 0.5386 0.9342 0.5668 0.0630 1.0000 Uiso R . . .
H271 H 0.4096 0.8864 0.4524 0.0481 1.0000 Uiso R . . .
H291 H 0.2033 0.9705 0.4460 0.0443 1.0000 Uiso R . . .
H301 H 0.2416 1.0534 0.3858 0.0595 1.0000 Uiso R . . .
H311 H 0.2826 0.9965 0.2578 0.0661 1.0000 Uiso R . . .
H321 H 0.2778 0.8562 0.1871 0.0652 1.0000 Uiso R . . .
H331 H 0.2378 0.7705 0.2456 0.0511 1.0000 Uiso R . . .
H351 H -0.2991 0.8682 0.4476 0.0480 1.0000 Uiso R . . .
H361 H -0.3849 0.9494 0.4111 0.0601 1.0000 Uiso R . . .
H371 H -0.4645 0.8966 0.2825 0.0668 1.0000 Uiso R . . .
H381 H -0.4709 0.7621 0.1930 0.0661 1.0000 Uiso R . . .
H391 H -0.3832 0.6798 0.2263 0.0529 1.0000 Uiso R . . .
H411 H -0.3662 0.5748 0.3980 0.0509 1.0000 Uiso R . . .
H421 H -0.4382 0.4307 0.3210 0.0648 1.0000 Uiso R . . .
H431 H -0.4430 0.3690 0.1863 0.0681 1.0000 Uiso R . . .
H441 H -0.3588 0.4495 0.1282 0.0601 1.0000 Uiso R . . .
H451 H -0.2765 0.5943 0.2074 0.0480 1.0000 Uiso R . . .
H2021 H 0.0229 0.6850 0.8880 0.0372 1.0000 Uiso R . . .
H2041 H -0.1188 0.5106 0.9502 0.0557 1.0000 Uiso R . . .
H2061 H -0.3243 0.6331 0.9013 0.0539 1.0000 Uiso R . . .
H2121 H -0.2724 0.7862 0.9897 0.0465 1.0000 Uiso R . . .
H2141 H -0.5569 0.8506 0.9384 0.0561 1.0000 Uiso R . . .
H2161 H -0.3386 0.7680 0.7778 0.0390 1.0000 Uiso R . . .
H2221 H -0.3249 0.6279 0.7164 0.0350 1.0000 Uiso R . . .
H2241 H -0.1110 0.5581 0.5508 0.0359 1.0000 Uiso R . . .
H2261 H 0.0265 0.7231 0.7778 0.0340 1.0000 Uiso R . . .
H2321 H -0.0807 0.8564 0.8147 0.0400 1.0000 Uiso R . . .
H2341 H 0.2076 1.0152 0.9704 0.0464 1.0000 Uiso R . . .
H2361 H 0.0113 0.8239 0.9945 0.0359 1.0000 Uiso R . . .
H92 H 0.0291 0.6459 0.4669 0.0724 1.0000 Uiso R . . .
H91 H -0.0194 0.5493 0.4078 0.0728 1.0000 Uiso R . . .
H93 H -0.1091 0.6056 0.4426 0.0729 1.0000 Uiso R . . .

loop_
_atom_site_aniso_label
_atom_site_aniso_U_11
_atom_site_aniso_U_22
_atom_site_aniso_U_33
_atom_site_aniso_U_23
_atom_site_aniso_U_13
_atom_site_aniso_U_12
Rh1 0.0319(2) 0.0250(2) 0.0227(2) 0.01600(16) 0.00585(14) 0.00945(15)
P1 0.0304(6) 0.0244(6) 0.0286(6) 0.0133(5) 0.0014(5) 0.0078(5)
P2 0.0332(6) 0.0304(6) 0.0345(7) 0.0214(5) 0.0119(5) 0.0094(5)
S1 0.0345(6) 0.0269(6) 0.0341(6) 0.0197(5) 0.0057(5) 0.0083(5)
O1 0.0380(19) 0.0277(17) 0.0358(18) 0.0196(15) 0.0089(15) 0.0133(14)
O2 0.038(2) 0.045(2) 0.0311(18) 0.0223(17) 0.0063(15) 0.0080(16)
C1 0.029(2) 0.026(2) 0.027(2) 0.0173(18) 0.0015(17) 0.0013(17)
C2 0.032(2) 0.036(3) 0.039(3) 0.029(2) 0.002(2) 0.008(2)
C3 0.068(4) 0.046(3) 0.046(3) 0.037(3) -0.001(3) 0.008(3)
C4 0.106(6) 0.060(4) 0.032(3) 0.034(3) -0.004(3) 0.007(4)
C5 0.090(5) 0.053(4) 0.025(3) 0.022(3) 0.010(3) 0.004(3)
C6 0.049(3) 0.037(3) 0.027(2) 0.017(2) 0.004(2) 0.006(2)
C7 0.028(2) 0.031(2) 0.043(3) 0.025(2) 0.006(2) 0.0059(18)
C8 0.046(3) 0.035(3) 0.062(4) 0.033(3) 0.015(3) 0.019(2)
C9 0.066(4) 0.050(3) 0.058(4) 0.044(3) 0.023(3) 0.022(3)
C10 0.041(3) 0.025(2) 0.034(2) 0.015(2) 0.006(2) 0.010(2)
C11 0.034(2) 0.034(2) 0.033(2) 0.021(2) 0.009(2) 0.008(2)
C12 0.043(3) 0.030(2) 0.038(3) 0.019(2) 0.009(2) 0.007(2)
C13 0.059(4) 0.037(3) 0.045(3) 0.020(3) 0.017(3) 0.024(3)
C14 0.038(3) 0.042(3) 0.054(3) 0.028(3) 0.020(2) 0.020(2)
C15 0.034(3) 0.033(3) 0.052(3) 0.019(2) 0.010(2) 0.008(2)
C16 0.040(3) 0.037(3) 0.037(3) 0.027(2) 0.013(2) 0.013(2)
C17 0.045(3) 0.036(3) 0.036(3) 0.023(2) 0.011(2) 0.014(2)
C18 0.065(4) 0.051(4) 0.043(3) 0.030(3) 0.013(3) 0.017(3)
C19 0.081(5) 0.058(4) 0.036(3) 0.035(3) 0.022(3) 0.028(3)
C20 0.069(4) 0.062(4) 0.059(4) 0.045(3) 0.039(3) 0.034(3)
C21 0.043(3) 0.047(3) 0.050(3) 0.033(3) 0.020(3) 0.017(2)
C22 0.035(2) 0.024(2) 0.027(2) 0.0114(18) 0.0017(18) 0.0104(18)
C23 0.048(3) 0.041(3) 0.039(3) 0.023(2) 0.007(2) 0.009(2)
C24 0.067(4) 0.047(3) 0.037(3) 0.027(3) 0.005(3) 0.016(3)
C25 0.060(4) 0.044(3) 0.053(4) 0.025(3) -0.016(3) 0.004(3)
C26 0.038(3) 0.054(4) 0.064(4) 0.030(3) -0.009(3) 0.009(3)
C27 0.038(3) 0.037(3) 0.044(3) 0.019(2) 0.001(2) 0.009(2)
C28 0.028(2) 0.039(3) 0.038(3) 0.028(2) 0.0032(19) 0.003(2)
C29 0.031(2) 0.039(3) 0.044(3) 0.029(2) -0.003(2) -0.001(2)
C30 0.042(3) 0.047(3) 0.072(4) 0.044(3) -0.009(3) -0.001(3)
C31 0.039(3) 0.074(5) 0.076(5) 0.064(4) -0.010(3) -0.007(3)
C32 0.051(4) 0.077(5) 0.055(4) 0.051(4) 0.011(3) 0.011(3)
C33 0.041(3) 0.049(3) 0.043(3) 0.029(3) 0.005(2) 0.008(2)
C34 0.031(2) 0.042(3) 0.036(3) 0.024(2) 0.011(2) 0.008(2)
C35 0.040(3) 0.044(3) 0.046(3) 0.028(3) 0.008(2) 0.017(2)
C36 0.041(3) 0.054(4) 0.071(4) 0.040(3) 0.014(3) 0.022(3)
C37 0.048(3) 0.058(4) 0.084(5) 0.053(4) 0.009(3) 0.018(3)
C38 0.054(4) 0.068(4) 0.055(4) 0.046(4) -0.005(3) 0.007(3)
C39 0.047(3) 0.043(3) 0.046(3) 0.026(3) 0.004(3) 0.009(2)
C40 0.028(2) 0.036(3) 0.043(3) 0.021(2) 0.006(2) 0.006(2)
C41 0.036(3) 0.042(3) 0.053(3) 0.029(3) 0.008(2) 0.007(2)
C42 0.048(3) 0.042(3) 0.075(5) 0.034(3) 0.009(3) 0.004(3)
C43 0.044(3) 0.036(3) 0.076(5) 0.020(3) 0.008(3) 0.004(3)
C44 0.036(3) 0.044(3) 0.055(4) 0.014(3) 0.004(3) 0.006(2)
C45 0.030(2) 0.040(3) 0.048(3) 0.020(3) 0.007(2) 0.005(2)
B200 0.032(3) 0.030(3) 0.026(2) 0.018(2) 0.007(2) 0.007(2)
C201 0.043(3) 0.029(2) 0.023(2) 0.0157(19) 0.0037(19) 0.006(2)
C202 0.044(3) 0.026(2) 0.029(2) 0.0166(19) 0.013(2) 0.014(2)
C203 0.075(3) 0.049(3) 0.056(3) 0.040(2) 0.027(3) 0.035(2)
C204 0.069(4) 0.034(3) 0.042(3) 0.028(3) -0.004(3) 0.004(3)
C205 0.059(3) 0.090(4) 0.092(4) 0.081(3) -0.011(3) -0.016(3)
C206 0.041(3) 0.051(3) 0.052(3) 0.041(3) -0.008(3) -0.003(2)
C207 0.081(3) 0.061(2) 0.094(3) 0.051(2) 0.026(2) 0.043(2)
C208 0.068(3) 0.105(4) 0.106(3) 0.085(3) -0.007(3) -0.020(2)
C211 0.034(2) 0.028(2) 0.025(2) 0.0144(19) 0.0016(18) 0.0009(19)
C212 0.035(3) 0.049(3) 0.032(3) 0.021(2) 0.007(2) 0.006(2)
C213 0.050(3) 0.092(4) 0.044(3) 0.043(3) 0.023(2) 0.028(3)
C214 0.041(3) 0.053(4) 0.052(3) 0.026(3) 0.018(3) 0.020(3)
C215 0.036(3) 0.038(3) 0.044(3) 0.021(2) 0.006(2) 0.010(2)
C216 0.037(3) 0.033(2) 0.036(3) 0.022(2) 0.015(2) 0.012(2)
C217 0.062(2) 0.111(3) 0.049(2) 0.042(2) 0.028(2) 0.033(2)
C218 0.047(3) 0.062(4) 0.061(4) 0.037(3) 0.011(3) 0.025(3)
C221 0.033(2) 0.023(2) 0.028(2) 0.0156(18) 0.0070(18) 0.0063(18)
C222 0.031(2) 0.029(2) 0.028(2) 0.0156(19) 0.0055(18) 0.0070(19)
C223 0.036(3) 0.032(2) 0.027(2) 0.015(2) -0.0003(19) 0.006(2)
C224 0.039(3) 0.027(2) 0.024(2) 0.0132(18) 0.0038(19) 0.0072(19)
C225 0.036(3) 0.030(2) 0.029(2) 0.018(2) 0.0052(19) 0.0064(19)
C226 0.030(2) 0.027(2) 0.027(2) 0.0146(19) 0.0025(18) 0.0038(18)
C227 0.040(3) 0.040(3) 0.033(3) 0.014(2) 0.000(2) 0.008(2)
C228 0.042(3) 0.040(3) 0.034(3) 0.017(2) 0.011(2) 0.009(2)
C231 0.034(2) 0.022(2) 0.023(2) 0.0120(17) 0.0047(17) 0.0073(18)
C232 0.046(3) 0.031(2) 0.022(2) 0.0150(19) 0.0004(19) 0.007(2)
C233 0.076(3) 0.026(2) 0.031(2) 0.0198(18) 0.009(2) 0.007(2)
C234 0.042(3) 0.025(2) 0.044(3) 0.017(2) 0.000(2) 0.000(2)
C235 0.052(3) 0.036(2) 0.050(3) 0.025(2) -0.014(2) 0.002(2)
C236 0.040(3) 0.025(2) 0.029(2) 0.0161(19) 0.0033(19) 0.0080(19)
C237 0.100(3) 0.0353(19) 0.037(2) 0.0252(17) 0.0072(19) -0.005(2)
C238 0.073(2) 0.051(2) 0.065(2) 0.0286(19) -0.029(2) 0.005(2)
F201 0.070(4) 0.047(4) 0.112(5) 0.049(4) 0.024(4) 0.037(3)
F202 0.087(5) 0.096(5) 0.103(5) 0.058(4) 0.013(4) 0.043(4)
F203 0.091(5) 0.068(4) 0.132(6) 0.013(5) 0.035(5) 0.037(4)
F301 0.108(5) 0.106(5) 0.117(5) 0.068(4) 0.053(4) 0.066(4)
F302 0.070(4) 0.065(4) 0.146(5) 0.016(4) -0.010(4) 0.043(3)
F303 0.096(4) 0.055(3) 0.094(4) 0.046(3) -0.008(4) 0.045(3)
F204 0.059(4) 0.110(5) 0.086(5) 0.081(4) 0.007(4) -0.012(4)
F205 0.072(4) 0.119(5) 0.121(5) 0.090(4) 0.005(4) -0.011(4)
F206 0.098(5) 0.127(6) 0.120(6) 0.058(5) 0.000(5) -0.046(5)
F304 0.083(5) 0.109(5) 0.145(6) 0.096(5) -0.019(5) -0.019(4)
F305 0.093(5) 0.136(6) 0.108(5) 0.069(5) 0.006(4) -0.038(5)
F306 0.053(4) 0.101(5) 0.110(5) 0.082(4) -0.014(4) -0.016(4)
F207 0.075(5) 0.111(6) 0.055(5) 0.050(4) 0.029(4) 0.028(5)
F208 0.064(6) 0.119(5) 0.050(5) 0.027(5) 0.017(5) 0.037(5)
F209 0.063(4) 0.112(6) 0.055(5) 0.051(4) 0.038(4) 0.036(5)
F307 0.066(4) 0.110(5) 0.042(3) 0.044(3) 0.023(2) 0.025(3)
F308 0.084(5) 0.123(4) 0.052(3) 0.023(3) 0.016(3) 0.054(4)
F309 0.074(4) 0.141(5) 0.073(4) 0.049(4) 0.038(3) 0.013(4)
F210 0.083(4) 0.171(6) 0.086(4) 0.076(4) 0.033(3) 0.090(4)
F211 0.066(3) 0.081(3) 0.062(3) 0.031(2) -0.015(2) 0.019(2)
F212 0.088(3) 0.084(3) 0.094(4) 0.069(3) -0.007(3) 0.013(3)
F213 0.055(2) 0.078(3) 0.060(3) 0.004(2) -0.021(2) 0.024(2)
F214 0.085(3) 0.059(3) 0.073(3) 0.033(2) -0.035(3) -0.029(2)
F215 0.056(2) 0.104(4) 0.0276(18) 0.016(2) -0.0076(16) 0.003(2)
F216 0.053(2) 0.069(3) 0.045(2) 0.0116(19) 0.0193(17) 0.0172(19)
F217 0.084(4) 0.049(3) 0.179(6) 0.044(3) 0.087(4) 0.011(2)
F218 0.051(2) 0.184(6) 0.070(3) 0.074(4) 0.021(2) 0.047(3)
F219 0.106(6) 0.041(5) 0.044(5) 0.024(4) 0.001(5) -0.001(5)
F220 0.109(6) 0.038(5) 0.039(5) 0.018(4) 0.013(4) -0.011(5)
F221 0.092(6) 0.032(4) 0.046(5) 0.027(4) -0.004(5) -0.006(5)
F319 0.139(4) 0.042(3) 0.037(3) 0.028(3) -0.021(3) -0.024(3)
F320 0.123(4) 0.061(3) 0.057(3) 0.025(3) 0.038(3) -0.009(3)
F321 0.101(4) 0.032(2) 0.043(2) 0.0251(19) 0.003(2) 0.005(2)
F222 0.076(4) 0.081(5) 0.093(5) 0.007(4) -0.034(4) 0.031(4)
F223 0.075(4) 0.046(3) 0.054(3) 0.019(3) -0.035(3) -0.003(3)
F224 0.107(5) 0.070(4) 0.078(4) 0.044(3) -0.044(4) -0.010(4)
F322 0.072(4) 0.060(5) 0.084(5) 0.031(4) -0.033(4) -0.008(4)
F323 0.088(5) 0.080(5) 0.065(4) 0.021(4) -0.029(4) 0.016(4)
F324 0.081(5) 0.058(4) 0.070(5) 0.030(4) -0.034(4) 0.017(4)

loop_
_atom_type_symbol
_atom_type_scat_dispersion_real
_atom_type_scat_dispersion_imag
_atom_type_scat_Cromer_Mann_a1
_atom_type_scat_Cromer_Mann_b1
_atom_type_scat_Cromer_Mann_a2
_atom_type_scat_Cromer_Mann_b2
_atom_type_scat_Cromer_Mann_a3
_atom_type_scat_Cromer_Mann_b3
_atom_type_scat_Cromer_Mann_a4
_atom_type_scat_Cromer_Mann_b4
_atom_type_scat_Cromer_Mann_c
_atom_type_scat_source
C 0.0020 0.0020 2.3100 20.8439 1.0200 10.2075 1.5886 0.5687 0.8650 51.6512 0.2156 'D. T. Cromer, J. Appl. Cryst. (1983), 16, 433.'
H 0.0000 0.0000 0.4930 10.5109 0.3229 26.1257 0.1402 3.1424 0.0408 57.7998 0.0030 'D. T. Cromer, J. Appl. Cryst. (1983), 16, 433.'
B 0.0000 0.0010 2.0545 23.2185 1.3326 1.0210 1.0979 60.3498 0.7068 0.1403 -0.1932 'D. T. Cromer, J. Appl. Cryst. (1983), 16, 433.'
F 0.0120 0.0100 3.5392 10.2825 2.6412 4.2944 1.5170 0.2615 1.0243 26.1476 0.2776 'D. T. Cromer, J. Appl. Cryst. (1983), 16, 433.'
O 0.0070 0.0100 3.0485 13.2771 2.2868 5.7011 1.5463 0.3239 0.8670 32.9089 0.2508 'D. T. Cromer, J. Appl. Cryst. (1983), 16, 433.'
P 0.0850 0.0890 6.4345 1.9067 4.1791 27.1570 1.7800 0.5260 1.4908 68.1645 1.1149 'D. T. Cromer, J. Appl. Cryst. (1983), 16, 433.'
Rh -1.3680 0.8700 19.2957 0.7515 14.3501 8.2176 4.7343 25.8749 1.2892 98.6062 5.3280 'D. T. Cromer, J. Appl. Cryst. (1983), 16, 433.'
S 0.1050 0.1160 6.9053 1.4679 5.2034 22.2151 1.4379 0.2536 1.5863 56.1720 0.8669 'D. T. Cromer, J. Appl. Cryst. (1983), 16, 433.'

loop_
_geom_angle_atom_site_label_1
_geom_angle_atom_site_label_2
_geom_angle_atom_site_label_3
_geom_angle
_geom_angle_publ_flag
P1 Rh1 P2 177.18(4) yes
P1 Rh1 S1 86.93(4) yes
P2 Rh1 S1 90.26(5) yes
P1 Rh1 O1 92.31(10) yes
P2 Rh1 O1 90.50(11) yes
S1 Rh1 O1 175.50(10) yes
P1 Rh1 O2 98.02(11) yes
P2 Rh1 O2 82.16(11) yes
S1 Rh1 O2 94.21(12) yes
O1 Rh1 O2 90.30(15) yes
P1 Rh1 C1 88.19(14) yes
P2 Rh1 C1 92.05(14) yes
S1 Rh1 C1 94.79(14) yes
O1 Rh1 C1 80.75(17) yes
O2 Rh1 C1 169.32(18) yes
Rh1 P1 C10 105.10(18) yes
Rh1 P1 C22 122.17(17) yes
C10 P1 C22 102.6(2) yes
Rh1 P1 C28 112.56(17) yes
C10 P1 C28 108.9(3) yes
C22 P1 C28 104.6(2) yes
Rh1 P2 C16 100.56(19) yes
Rh1 P2 C34 114.82(17) yes
C16 P2 C34 107.3(2) yes
Rh1 P2 C40 116.79(17) yes
C16 P2 C40 109.8(2) yes
C34 P2 C40 107.0(3) yes
Rh1 S1 C9 107.8(2) yes
Rh1 S1 C11 107.31(18) yes
C9 S1 C11 100.5(3) yes
Rh1 O1 C7 114.1(3) yes
Rh1 O2 C17 119.0(3) yes
Rh1 C1 C2 112.0(4) yes
Rh1 C1 C6 129.9(4) yes
C2 C1 C6 118.1(4) yes
C1 C2 C3 121.3(5) yes
C1 C2 C7 115.8(4) yes
C3 C2 C7 122.8(5) yes
C2 C3 C4 119.7(6) yes
C2 C3 H31 119.5 no
C4 C3 H31 120.8 no
C3 C4 C5 119.4(5) yes
C3 C4 H41 120.0 no
C5 C4 H41 120.5 no
C4 C5 C6 122.3(6) yes
C4 C5 H51 119.0 no
C6 C5 H51 118.7 no
C5 C6 C1 119.1(6) yes
C5 C6 H61 119.5 no
C1 C6 H61 121.4 no
C2 C7 O1 117.3(4) yes
C2 C7 C8 125.0(5) yes
O1 C7 C8 117.7(5) yes
C7 C8 H82 110.6 no
C7 C8 H81 108.9 no
H82 C8 H81 109.7 no
C7 C8 H83 109.5 no
H82 C8 H83 109.1 no
H81 C8 H83 109.1 no
S1 C9 H92 109.6 no
S1 C9 H91 108.5 no
H92 C9 H91 109.1 no
S1 C9 H93 109.8 no
H92 C9 H93 109.4 no
H91 C9 H93 110.3 no
P1 C10 C11 118.0(4) yes
P1 C10 C15 123.0(4) yes
C11 C10 C15 118.7(5) yes
S1 C11 C10 120.7(4) yes
S1 C11 C12 118.7(4) yes
C10 C11 C12 120.7(5) yes
C11 C12 C13 119.4(5) yes
C11 C12 H121 120.2 no
C13 C12 H121 120.4 no
C12 C13 C14 121.1(5) yes
C12 C13 H131 118.8 no
C14 C13 H131 120.1 no
C13 C14 C15 119.5(5) yes
C13 C14 H141 120.0 no
C15 C14 H141 120.5 no
C10 C15 C14 120.6(5) yes
C10 C15 H151 119.4 no
C14 C15 H151 120.0 no
P2 C16 C17 114.4(4) yes
P2 C16 C21 124.2(5) yes
C17 C16 C21 121.4(5) yes
C16 C17 O2 123.1(5) yes
C16 C17 C18 116.8(5) yes
O2 C17 C18 120.2(5) yes
C17 C18 C19 121.7(7) yes
C17 C18 H181 119.8 no
C19 C18 H181 118.4 no
C18 C19 C20 121.6(6) yes
C18 C19 H191 119.3 no
C20 C19 H191 119.1 no
C19 C20 C21 117.7(6) yes
C19 C20 H201 121.2 no
C21 C20 H201 121.1 no
C16 C21 C20 120.8(6) yes
C16 C21 H211 119.3 no
C20 C21 H211 119.9 no
P1 C22 C23 120.9(4) yes
P1 C22 C27 120.4(4) yes
C23 C22 C27 118.3(5) yes
C22 C23 C24 119.6(6) yes
C22 C23 H231 119.7 no
C24 C23 H231 120.7 no
C23 C24 C25 119.2(6) yes
C23 C24 H241 119.6 no
C25 C24 H241 121.2 no
C24 C25 C26 122.0(6) yes
C24 C25 H251 119.0 no
C26 C25 H251 119.0 no
C25 C26 C27 119.6(6) yes
C25 C26 H261 119.6 no
C27 C26 H261 120.8 no
C22 C27 C26 121.3(6) yes
C22 C27 H271 118.9 no
C26 C27 H271 119.8 no
P1 C28 C29 117.6(4) yes
P1 C28 C33 122.0(4) yes
C29 C28 C33 120.1(5) yes
C28 C29 C30 119.9(6) yes
C28 C29 H291 120.5 no
C30 C29 H291 119.6 no
C29 C30 C31 119.5(6) yes
C29 C30 H301 119.7 no
C31 C30 H301 120.8 no
C30 C31 C32 120.9(6) yes
C30 C31 H311 118.8 no
C32 C31 H311 120.3 no
C31 C32 C33 120.7(6) yes
C31 C32 H321 120.0 no
C33 C32 H321 119.3 no
C32 C33 C28 118.9(6) yes
C32 C33 H331 120.2 no
C28 C33 H331 120.9 no
P2 C34 C35 117.6(4) yes
P2 C34 C39 123.7(4) yes
C35 C34 C39 118.6(5) yes
C34 C35 C36 121.0(6) yes
C34 C35 H351 119.7 no
C36 C35 H351 119.3 no
C35 C36 C37 120.1(7) yes
C35 C36 H361 120.4 no
C37 C36 H361 119.5 no
C36 C37 C38 119.4(6) yes
C36 C37 H371 120.2 no
C38 C37 H371 120.4 no
C37 C38 C39 121.9(6) yes
C37 C38 H381 119.1 no
C39 C38 H381 119.0 no
C34 C39 C38 119.0(6) yes
C34 C39 H391 119.9 no
C38 C39 H391 121.0 no
P2 C40 C41 120.3(5) yes
P2 C40 C45 119.7(4) yes
C41 C40 C45 119.8(5) yes
C40 C41 C42 120.4(6) yes
C40 C41 H411 119.8 no
C42 C41 H411 119.8 no
C41 C42 C43 120.4(6) yes
C41 C42 H421 119.5 no
C43 C42 H421 120.1 no
C42 C43 C44 120.1(6) yes
C42 C43 H431 120.0 no
C44 C43 H431 119.9 no
C43 C44 C45 119.7(6) yes
C43 C44 H441 120.3 no
C45 C44 H441 120.0 no
C40 C45 C44 119.5(6) yes
C40 C45 H451 120.0 no
C44 C45 H451 120.5 no
C201 B200 C211 111.7(4) yes
C201 B200 C221 104.5(4) yes
C211 B200 C221 115.9(4) yes
C201 B200 C231 112.5(4) yes
C211 B200 C231 105.4(4) yes
C221 B200 C231 107.1(4) yes
B200 C201 C202 120.3(4) yes
B200 C201 C206 123.6(5) yes
C202 C201 C206 115.9(5) yes
C201 C202 C203 123.1(5) yes
C201 C202 H2021 118.3 no
C203 C202 H2021 118.5 no
C202 C203 C204 120.3(5) yes
C202 C203 C207 120.5(4) yes
C204 C203 C207 119.2(4) yes
C203 C204 C205 117.8(5) yes
C203 C204 H2041 121.2 no
C205 C204 H2041 121.0 no
C204 C205 C206 121.2(5) yes
C204 C205 C208 120.0(4) yes
C206 C205 C208 118.7(4) yes
C201 C206 C205 121.7(6) yes
C201 C206 H2061 119.5 no
C205 C206 H2061 118.8 no
C203 C207 F201 113.90(5) yes
C203 C207 F202 113.78(5) yes
F201 C207 F202 104.72(5) yes
C203 C207 F203 113.87(5) yes
F201 C207 F203 104.79(5) yes
F202 C207 F203 104.77(5) yes
C203 C207 F301 113.76(5) yes
C203 C207 F302 113.87(5) yes
F301 C207 F302 104.81(5) yes
C203 C207 F303 113.84(5) yes
F301 C207 F303 104.75(5) yes
F302 C207 F303 104.81(5) yes
C205 C208 F204 113.84(5) yes
C205 C208 F205 113.83(5) yes
F204 C208 F205 104.75(5) yes
C205 C208 F206 113.85(5) yes
F204 C208 F206 104.79(5) yes
F205 C208 F206 104.77(5) yes
C205 C208 F304 113.82(5) yes
C205 C208 F305 113.83(5) yes
F304 C208 F305 104.79(5) yes
C205 C208 F306 113.83(5) yes
F304 C208 F306 104.76(5) yes
F305 C208 F306 104.80(5) yes
B200 C211 C212 118.8(4) yes
B200 C211 C216 125.4(4) yes
C212 C211 C216 115.7(5) yes
C211 C212 C213 121.8(5) yes
C211 C212 H2121 119.5 no
C213 C212 H2121 118.6 no
C212 C213 C214 121.1(4) yes
C212 C213 C217 120.9(4) yes
C214 C213 C217 118.1(4) yes
C213 C214 C215 117.5(5) yes
C213 C214 H2141 120.9 no
C215 C214 H2141 121.5 no
C214 C215 C216 122.0(6) yes
C214 C215 C218 119.9(6) yes
C216 C215 C218 118.1(5) yes
C211 C216 C215 121.9(5) yes
C211 C216 H2161 118.6 no
C215 C216 H2161 119.5 no
C213 C217 F207 113.84(5) yes
C213 C217 F208 113.82(5) yes
F207 C217 F208 104.78(5) yes
C213 C217 F209 113.84(5) yes
F207 C217 F209 104.79(5) yes
F208 C217 F209 104.77(5) yes
C213 C217 F307 113.84(5) yes
C213 C217 F308 113.85(5) yes
F307 C217 F308 104.78(5) yes
C213 C217 F309 113.81(5) yes
F307 C217 F309 104.78(5) yes
F308 C217 F309 104.78(5) yes
C215 C218 F210 114.0(6) yes
C215 C218 F211 112.3(5) yes
F210 C218 F211 107.3(6) yes
C215 C218 F212 110.7(6) yes
F210 C218 F212 108.2(6) yes
F211 C218 F212 103.6(6) yes
B200 C221 C222 124.2(4) yes
B200 C221 C226 119.4(4) yes
C222 C221 C226 116.2(4) yes
C221 C222 C223 121.8(5) yes
C221 C222 H2221 119.5 no
C223 C222 H2221 118.6 no
C222 C223 C224 121.2(5) yes
C222 C223 C227 119.9(5) yes
C224 C223 C227 119.0(5) yes
C223 C224 C225 118.2(5) yes
C223 C224 H2241 120.5 no
C225 C224 H2241 121.3 no
C224 C225 C226 120.3(5) yes
C224 C225 C228 120.9(5) yes
C226 C225 C228 118.8(5) yes
C225 C226 C221 122.3(5) yes
C225 C226 H2261 119.5 no
C221 C226 H2261 118.2 no
C223 C227 F213 111.0(5) yes
C223 C227 F214 112.6(5) yes
F213 C227 F214 106.0(6) yes
C223 C227 F215 113.1(5) yes
F213 C227 F215 105.9(5) yes
F214 C227 F215 107.8(5) yes
C225 C228 F216 113.2(5) yes
C225 C228 F217 112.8(5) yes
F216 C228 F217 106.4(5) yes
C225 C228 F218 112.5(5) yes
F216 C228 F218 105.0(5) yes
F217 C228 F218 106.3(6) yes
B200 C231 C232 119.1(4) yes
B200 C231 C236 125.7(4) yes
C232 C231 C236 115.2(4) yes
C231 C232 C233 122.9(4) yes
C231 C232 H2321 118.2 no
C233 C232 H2321 118.9 no
C232 C233 C234 121.1(4) yes
C232 C233 C237 121.2(3) yes
C234 C233 C237 117.6(3) yes
C233 C234 C235 117.9(4) yes
C233 C234 H2341 121.4 no
C235 C234 H2341 120.7 no
C234 C235 C236 121.0(4) yes
C234 C235 C238 118.3(4) yes
C236 C235 C238 120.6(3) yes
C235 C236 C231 121.9(4) yes
C235 C236 H2361 119.0 no
C231 C236 H2361 119.1 no
C233 C237 F219 113.81(5) yes
C233 C237 F220 113.85(5) yes
F219 C237 F220 104.78(5) yes
C233 C237 F221 113.84(5) yes
F219 C237 F221 104.77(5) yes
F220 C237 F221 104.79(5) yes
C233 C237 F319 113.85(5) yes
C233 C237 F320 113.80(5) yes
F319 C237 F320 104.79(5) yes
C233 C237 F321 113.82(5) yes
F319 C237 F321 104.83(5) yes
F320 C237 F321 104.76(5) yes
C235 C238 F222 113.83(5) yes
C235 C238 F223 113.83(5) yes
F222 C238 F223 104.77(5) yes
C235 C238 F224 113.83(5) yes
F222 C238 F224 104.81(5) yes
F223 C238 F224 104.77(5) yes
C235 C238 F322 113.84(5) yes
C235 C238 F323 113.84(5) yes
F322 C238 F323 104.79(5) yes
C235 C238 F324 113.82(5) yes
F322 C238 F324 104.75(5) yes
F323 C238 F324 104.80(5) yes

loop_
_geom_bond_atom_site_label_1
_geom_bond_atom_site_label_2
_geom_bond_distance
_geom_bond_publ_flag
Rh1 P1 2.3247(13) yes
Rh1 P2 2.3325(13) yes
Rh1 S1 2.2685(12) yes
Rh1 O1 2.068(3) yes
Rh1 O2 2.110(4) yes
Rh1 C1 2.004(5) yes
P1 C10 1.820(5) yes
P1 C22 1.807(5) yes
P1 C28 1.799(5) yes
P2 C16 1.792(5) yes
P2 C34 1.820(6) yes
P2 C40 1.831(6) yes
S1 C9 1.811(6) yes
S1 C11 1.772(5) yes
O1 C7 1.281(6) yes
O2 C17 1.323(7) yes
C1 C2 1.409(7) yes
C1 C6 1.390(7) yes
C2 C3 1.396(7) yes
C2 C7 1.433(8) yes
C3 C4 1.371(10) yes
C3 H31 0.929 no
C4 C5 1.368(11) yes
C4 H41 0.927 no
C5 C6 1.400(8) yes
C5 H51 0.926 no
C6 H61 0.928 no
C7 C8 1.500(7) yes
C8 H82 0.957 no
C8 H81 0.964 no
C8 H83 0.958 no
C9 H92 0.964 no
C9 H91 0.964 no
C9 H93 0.964 no
C10 C11 1.397(7) yes
C10 C15 1.396(8) yes
C11 C12 1.395(7) yes
C12 C13 1.371(9) yes
C12 H121 0.939 no
C13 C14 1.386(9) yes
C13 H131 0.938 no
C14 C15 1.387(8) yes
C14 H141 0.922 no
C15 H151 0.919 no
C16 C17 1.414(8) yes
C16 C21 1.393(8) yes
C17 C18 1.404(8) yes
C18 C19 1.354(10) yes
C18 H181 0.934 no
C19 C20 1.421(11) yes
C19 H191 0.926 no
C20 C21 1.381(9) yes
C20 H201 0.925 no
C21 H211 0.932 no
C22 C23 1.409(8) yes
C22 C27 1.389(8) yes
C23 C24 1.410(9) yes
C23 H231 0.929 no
C24 C25 1.367(10) yes
C24 H241 0.925 no
C25 C26 1.360(11) yes
C25 H251 0.930 no
C26 C27 1.380(9) yes
C26 H261 0.933 no
C27 H271 0.940 no
C28 C29 1.407(8) yes
C28 C33 1.394(8) yes
C29 C30 1.392(7) yes
C29 H291 0.930 no
C30 C31 1.391(11) yes
C30 H301 0.927 no
C31 C32 1.367(11) yes
C31 H311 0.927 no
C32 C33 1.405(8) yes
C32 H321 0.936 no
C33 H331 0.932 no
C34 C35 1.371(8) yes
C34 C39 1.401(8) yes
C35 C36 1.403(8) yes
C35 H351 0.929 no
C36 C37 1.369(11) yes
C36 H361 0.932 no
C37 C38 1.349(11) yes
C37 H371 0.930 no
C38 C39 1.400(9) yes
C38 H381 0.926 no
C39 H391 0.924 no
C40 C41 1.376(8) yes
C40 C45 1.400(8) yes
C41 C42 1.386(9) yes
C41 H411 0.934 no
C42 C43 1.370(11) yes
C42 H421 0.938 no
C43 C44 1.395(10) yes
C43 H431 0.931 no
C44 C45 1.395(8) yes
C44 H441 0.941 no
C45 H451 0.934 no
B200 C201 1.640(7) yes
B200 C211 1.644(7) yes
B200 C221 1.652(7) yes
B200 C231 1.652(7) yes
C201 C202 1.396(8) yes
C201 C206 1.397(7) yes
C202 C203 1.379(6) yes
C202 H2021 0.921 no
C203 C204 1.397(8) yes
C203 C207 1.481(4) yes
C204 C205 1.386(9) yes
C204 H2041 0.936 no
C205 C206 1.395(8) yes
C205 C208 1.483(4) yes
C206 H2061 0.931 no
C207 F201 1.337(5) yes
C207 F202 1.343(5) yes
C207 F203 1.313(5) yes
C207 F301 1.325(5) yes
C207 F302 1.301(5) yes
C207 F303 1.312(5) yes
C208 F204 1.314(5) yes
C208 F205 1.343(5) yes
C208 F206 1.322(5) yes
C208 F304 1.327(5) yes
C208 F305 1.318(6) yes
C208 F306 1.320(5) yes
C211 C212 1.413(7) yes
C211 C216 1.397(7) yes
C212 C213 1.391(8) yes
C212 H2121 0.929 no
C213 C214 1.394(8) yes
C213 C217 1.481(4) yes
C214 C215 1.371(9) yes
C214 H2141 0.930 no
C215 C216 1.389(8) yes
C215 C218 1.508(9) yes
C216 H2161 0.933 no
C217 F207 1.329(6) yes
C217 F208 1.332(6) yes
C217 F209 1.327(6) yes
C217 F307 1.342(5) yes
C217 F308 1.335(5) yes
C217 F309 1.329(5) yes
C218 F210 1.316(8) yes
C218 F211 1.333(9) yes
C218 F212 1.354(8) yes
C221 C222 1.394(7) yes
C221 C226 1.394(7) yes
C222 C223 1.398(7) yes
C222 H2221 0.927 no
C223 C224 1.379(7) yes
C223 C227 1.502(7) yes
C224 C225 1.390(7) yes
C224 H2241 0.935 no
C225 C226 1.400(7) yes
C225 C228 1.489(8) yes
C226 H2261 0.932 no
C227 F213 1.340(7) yes
C227 F214 1.310(7) yes
C227 F215 1.315(7) yes
C228 F216 1.323(7) yes
C228 F217 1.307(7) yes
C228 F218 1.321(8) yes
C231 C232 1.399(6) yes
C231 C236 1.389(7) yes
C232 C233 1.378(7) yes
C232 H2321 0.930 no
C233 C234 1.371(7) yes
C233 C237 1.479(3) yes
C234 C235 1.374(7) yes
C234 H2341 0.930 no
C235 C236 1.402(7) yes
C235 C238 1.480(3) yes
C236 H2361 0.927 no
C237 F219 1.336(6) yes
C237 F220 1.325(6) yes
C237 F221 1.327(6) yes
C237 F319 1.345(4) yes
C237 F320 1.331(5) yes
C237 F321 1.339(4) yes
C238 F222 1.325(5) yes
C238 F223 1.338(5) yes
C238 F224 1.329(5) yes
C238 F322 1.335(5) yes
C238 F323 1.325(5) yes
C238 F324 1.329(5) yes

loop_
_geom_hbond_atom_site_label_D
_geom_hbond_atom_site_label_H
_geom_hbond_atom_site_label_A
_geom_hbond_angle_DHA
_geom_hbond_distance_DH
_geom_hbond_distance_HA
_geom_hbond_distance_DA
_geom_hbond_publ_flag
C23 H231 O2 154.52(18) 0.929 2.206 3.071(9) yes
C39 H391 C45 134.2(2) 0.924 2.555 3.267(9) yes
